data_7060252
loop_
_publ_author_name
'Zhou, Zhiqiang'
'Xu, Yao'
'Zhu, Boyu'
'Li, Ping'
'Hu, Guiwen'
'Yang, Fan'
'Xu, Shijie'
'Zhang, Xiaoxiang'

_publ_section_title
;
 One-pot synthesis of 3-hydroxy-2-oxindoles via acyloin rearrangements of
 2-hydroxy-indolin-3-ones generated in situ from 2-alkynyl arylazides
;
_journal_issue 46
_journal_name_full 'New Journal of Chemistry'
_journal_page_first 20303
_journal_page_last 20307
_journal_paper_doi 10.1039/D0NJ04588H
_journal_volume 44
_journal_year 2020
_chemical_formula_moiety 'C14 H11 N O2'
_chemical_formula_sum 'C14 H11 N O2'
_chemical_formula_weight 225.24
_space_group_crystal_system orthorhombic
_space_group_IT_number 61
_space_group_name_Hall '-P 2ac 2ab'
_space_group_name_H-M_alt 'P b c a'
_atom_sites_solution_hydrogens geom
_atom_sites_solution_primary direct
_audit_creation_date 2019-06-30
_audit_creation_method
;
Olex2 1.2
(compiled 2018.05.29 svn.r3508 for OlexSys, GUI svn.r5506)
;
_audit_update_record
;
2019-07-23 deposited with the CCDC.	2020-11-09 downloaded from the CCDC.
;
_cell_angle_alpha 90
_cell_angle_beta 90
_cell_angle_gamma 90
_cell_formula_units_Z 8
_cell_length_a 10.3098(8)
_cell_length_b 7.7221(14)
_cell_length_c 26.353(2)
_cell_measurement_reflns_used 2086
_cell_measurement_temperature 100.00(10)
_cell_measurement_theta_max 28.5560
_cell_measurement_theta_min 2.4930
_cell_volume 2098.0(4)
_computing_cell_refinement 'CrysAlisPro 1.171.38.43f (Rigaku OD, 2015)'
_computing_data_collection 'CrysAlisPro 1.171.38.43f (Rigaku OD, 2015)'
_computing_data_reduction 'CrysAlisPro 1.171.38.43f (Rigaku OD, 2015)'
_computing_molecular_graphics 'Olex2 (Dolomanov et al., 2009)'
_computing_publication_material 'Olex2 (Dolomanov et al., 2009)'
_computing_structure_refinement 'ShelXL (Sheldrick, 2015)'
_computing_structure_solution 'ShelXS (Sheldrick, 2008)'
_diffrn_ambient_environment N~2~
_diffrn_ambient_temperature 100.00(10)
_diffrn_detector 'CCD plate'
_diffrn_detector_area_resol_mean 5.2684
_diffrn_detector_type AtlasS2
_diffrn_measured_fraction_theta_full 0.999
_diffrn_measured_fraction_theta_max 0.999
_diffrn_measurement_details
;
List of Runs (angles in degrees, time in seconds):

  # Type    Start    End  Width  t~exp~   \w     \q     \k     \f   Frames
#--------------------------------------------------------------------------
  1  \w    -20.00  42.00   1.00    3.00    --   11.74 -99.00-150.00   62
  2  \w    -49.00  14.00   1.00    3.00    --   11.74 -57.00 -60.00   63
;
_diffrn_measurement_device 'four-circle diffractometer'
_diffrn_measurement_device_type 'SuperNova, Dual, Cu at zero, AtlasS2'
_diffrn_measurement_method '\w scans'
_diffrn_orient_matrix_type 'CrysAlisPro convention (1999,Acta A55,543-557)'
_diffrn_orient_matrix_UB_11 -0.0241857000
_diffrn_orient_matrix_UB_12 0.0638216000
_diffrn_orient_matrix_UB_13 0.0168515000
_diffrn_orient_matrix_UB_21 0.0373875000
_diffrn_orient_matrix_UB_22 -0.0361718000
_diffrn_orient_matrix_UB_23 0.0199597000
_diffrn_orient_matrix_UB_31 0.0524563000
_diffrn_orient_matrix_UB_32 0.0552383000
_diffrn_orient_matrix_UB_33 -0.0064722000
_diffrn_radiation_monochromator mirror
_diffrn_radiation_probe x-ray
_diffrn_radiation_type MoK\a
_diffrn_radiation_wavelength 0.71073
_diffrn_reflns_av_R_equivalents 0.0318
_diffrn_reflns_av_unetI/netI 0.0379
_diffrn_reflns_Laue_measured_fraction_full 0.999
_diffrn_reflns_Laue_measured_fraction_max 0.999
_diffrn_reflns_limit_h_max 12
_diffrn_reflns_limit_h_min -11
_diffrn_reflns_limit_k_max 9
_diffrn_reflns_limit_k_min -5
_diffrn_reflns_limit_l_max 24
_diffrn_reflns_limit_l_min -31
_diffrn_reflns_number 5430
_diffrn_reflns_point_group_measured_fraction_full 0.999
_diffrn_reflns_point_group_measured_fraction_max 0.999
_diffrn_reflns_theta_full 24.995
_diffrn_reflns_theta_max 24.995
_diffrn_reflns_theta_min 2.508
_diffrn_source 'micro-focus sealed X-ray tube'
_diffrn_source_type 'SuperNova (Mo) X-ray Source'
_exptl_absorpt_coefficient_mu 0.096
_exptl_absorpt_correction_T_max 1.00000
_exptl_absorpt_correction_T_min 0.81329
_exptl_absorpt_correction_type multi-scan
_exptl_absorpt_process_details
;
CrysAlisPro 1.171.38.43f (Rigaku Oxford Diffraction, 2015)
Empirical absorption correction using spherical harmonics,
 implemented in SCALE3 ABSPACK scaling algorithm.
;
_exptl_crystal_colour colourless
_exptl_crystal_colour_primary colourless
_exptl_crystal_density_diffrn 1.426
_exptl_crystal_description block
_exptl_crystal_F_000 944
_exptl_crystal_size_max 0.13
_exptl_crystal_size_mid 0.12
_exptl_crystal_size_min 0.1
_refine_diff_density_max 0.215
_refine_diff_density_min -0.174
_refine_diff_density_rms 0.045
_refine_ls_extinction_coef 0.0107(10)
_refine_ls_extinction_expression Fc^*^=kFc[1+0.001xFc^2^\l^3^/sin(2\q)]^-1/4^
_refine_ls_extinction_method 'SHELXL-2018/3 (Sheldrick 2018)'
_refine_ls_goodness_of_fit_ref 1.077
_refine_ls_hydrogen_treatment constr
_refine_ls_matrix_type full
_refine_ls_number_parameters 156
_refine_ls_number_reflns 1846
_refine_ls_number_restraints 0
_refine_ls_restrained_S_all 1.077
_refine_ls_R_factor_all 0.0498
_refine_ls_R_factor_gt 0.0404
_refine_ls_shift/su_max 0.000
_refine_ls_shift/su_mean 0.000
_refine_ls_structure_factor_coef Fsqd
_refine_ls_weighting_details 'w=1/[\s^2^(Fo^2^)+(0.0395P)^2^+0.6702P] where P=(Fo^2^+2Fc^2^)/3'
_refine_ls_weighting_scheme calc
_refine_ls_wR_factor_gt 0.0899
_refine_ls_wR_factor_ref 0.0949
_reflns_Friedel_coverage 0.000
_reflns_number_gt 1570
_reflns_number_total 1846
_reflns_threshold_expression 'I > 2\s(I)'
_cod_data_source_file d0nj04588h2.cif
_cod_data_source_block 1110-2
_cod_database_code 7060252
_shelx_shelxl_version_number 2018/3
_shelx_space_group_comment
;
The symmetry employed for this shelxl refinement is uniquely defined
by the following loop, which should always be used as a source of
symmetry information in preference to the above space-group names.
They are only intended as comments.
;
_reflns_odcompleteness_completeness 99.88
_reflns_odcompleteness_iscentric 1
_reflns_odcompleteness_theta 26.32
_olex2_refinement_description
;
1. Fixed Uiso
 At 1.2 times of:
  All C(H) groups, All N(H) groups
 At 1.5 times of:
  All O(H) groups
2.a Aromatic/amide H refined with riding coordinates:
 N1(H1), C14(H14), C10(H10), C5(H5), C3(H3), C13(H13), C4(H4), C2(H2A),
 C12(H12), C11(H11)
2.b Idealised tetrahedral OH refined as rotating group:
 O2(H2)
;
_olex2_submission_special_instructions 'No special instructions were received'
_oxdiff_exptl_absorpt_empirical_details
;
Empirical correction (ABSPACK) includes:
- Absorption correction using spherical harmonics
- Frame scaling
;
_oxdiff_exptl_absorpt_empirical_full_max 1.278
_oxdiff_exptl_absorpt_empirical_full_min 0.694

loop_
_space_group_symop_operation_xyz
'x, y, z'
'-x+1/2, -y, z+1/2'
'-x, y+1/2, -z+1/2'
'x+1/2, -y+1/2, -z'
'-x, -y, -z'
'x-1/2, y, -z-1/2'
'x, -y-1/2, z-1/2'
'-x-1/2, y-1/2, z'

loop_
_atom_site_label
_atom_site_type_symbol
_atom_site_fract_x
_atom_site_fract_y
_atom_site_fract_z
_atom_site_U_iso_or_equiv
_atom_site_adp_type
_atom_site_occupancy
_atom_site_site_symmetry_order
_atom_site_calc_flag
_atom_site_refinement_flags_posn
_atom_site_refinement_flags_adp
_atom_site_refinement_flags_occupancy
_atom_site_disorder_assembly
_atom_site_disorder_group
O1 O 0.37779(10) 1.03491(15) 0.44400(4) 0.0158(3) Uani 1 1 d . . . . .
O2 O 0.27927(10) 0.76804(16) 0.37240(4) 0.0174(3) Uani 1 1 d . . . . .
H2 H 0.244905 0.701259 0.392509 0.026 Uiso 1 1 calc GR . . . .
N1 N 0.51864(12) 0.81187(18) 0.46371(5) 0.0147(3) Uani 1 1 d . . . . .
H1 H 0.551834 0.854122 0.490970 0.018 Uiso 1 1 calc R . . . .
C8 C 0.41225(15) 0.7868(2) 0.38480(6) 0.0130(4) Uani 1 1 d . . . . .
C9 C 0.47958(15) 0.8877(2) 0.34238(6) 0.0128(4) Uani 1 1 d . . . . .
C1 C 0.48295(14) 0.6213(2) 0.39826(6) 0.0129(4) Uani 1 1 d . . . . .
C6 C 0.54825(14) 0.6460(2) 0.44404(6) 0.0136(4) Uani 1 1 d . . . . .
C7 C 0.43130(14) 0.8957(2) 0.43412(6) 0.0126(4) Uani 1 1 d . . . . .
C14 C 0.61412(15) 0.8799(2) 0.33730(6) 0.0144(4) Uani 1 1 d . . . . .
H14 H 0.662012 0.806940 0.358225 0.017 Uiso 1 1 calc R . . . .
C10 C 0.40919(16) 0.9980(2) 0.31096(6) 0.0153(4) Uani 1 1 d . . . . .
H10 H 0.319495 1.004944 0.314132 0.018 Uiso 1 1 calc R . . . .
C5 C 0.62655(15) 0.5193(2) 0.46518(6) 0.0157(4) Uani 1 1 d . . . . .
H5 H 0.670829 0.537471 0.495458 0.019 Uiso 1 1 calc R . . . .
C3 C 0.56944(16) 0.3355(2) 0.39369(6) 0.0182(4) Uani 1 1 d . . . . .
H3 H 0.576080 0.229117 0.377368 0.022 Uiso 1 1 calc R . . . .
C13 C 0.67701(16) 0.9804(2) 0.30114(6) 0.0168(4) Uani 1 1 d . . . . .
H13 H 0.766718 0.974202 0.297941 0.020 Uiso 1 1 calc R . . . .
C4 C 0.63569(15) 0.3632(2) 0.43880(7) 0.0179(4) Uani 1 1 d . . . . .
H4 H 0.687609 0.275289 0.451804 0.022 Uiso 1 1 calc R . . . .
C2 C 0.49305(15) 0.4659(2) 0.37265(6) 0.0164(4) Uani 1 1 d . . . . .
H2A H 0.449883 0.448649 0.342081 0.020 Uiso 1 1 calc R . . . .
C12 C 0.60706(16) 1.0896(2) 0.26993(6) 0.0175(4) Uani 1 1 d . . . . .
H12 H 0.649383 1.156966 0.245823 0.021 Uiso 1 1 calc R . . . .
C11 C 0.47313(16) 1.0980(2) 0.27479(6) 0.0180(4) Uani 1 1 d . . . . .
H11 H 0.425737 1.171030 0.253724 0.022 Uiso 1 1 calc R . . . .

loop_
_atom_site_aniso_label
_atom_site_aniso_U_11
_atom_site_aniso_U_22
_atom_site_aniso_U_33
_atom_site_aniso_U_23
_atom_site_aniso_U_13
_atom_site_aniso_U_12
O1 0.0172(6) 0.0140(7) 0.0163(6) -0.0017(5) 0.0017(5) 0.0022(5)
O2 0.0123(6) 0.0192(7) 0.0207(6) 0.0024(5) -0.0011(5) -0.0020(5)
N1 0.0169(7) 0.0142(8) 0.0129(7) -0.0035(6) -0.0031(6) -0.0006(6)
C8 0.0099(8) 0.0135(10) 0.0157(8) -0.0018(7) -0.0017(7) -0.0006(7)
C9 0.0173(8) 0.0089(9) 0.0121(8) -0.0042(7) -0.0008(7) -0.0009(7)
C1 0.0117(8) 0.0130(10) 0.0141(8) 0.0021(7) 0.0028(7) -0.0022(7)
C6 0.0129(8) 0.0125(10) 0.0154(8) -0.0002(7) 0.0024(7) -0.0026(7)
C7 0.0118(8) 0.0119(10) 0.0142(8) 0.0008(7) 0.0035(7) -0.0026(7)
C14 0.0167(8) 0.0115(10) 0.0151(8) -0.0009(7) -0.0036(7) 0.0007(7)
C10 0.0150(8) 0.0147(10) 0.0163(8) -0.0017(7) -0.0016(7) 0.0018(7)
C5 0.0129(8) 0.0190(10) 0.0152(8) 0.0041(8) 0.0001(7) -0.0011(7)
C3 0.0170(8) 0.0132(10) 0.0242(9) -0.0011(8) 0.0077(7) -0.0017(7)
C13 0.0159(8) 0.0157(10) 0.0188(8) -0.0021(7) 0.0015(7) -0.0021(7)
C4 0.0138(8) 0.0147(10) 0.0253(9) 0.0081(8) 0.0052(7) 0.0025(7)
C2 0.0143(8) 0.0182(11) 0.0167(8) -0.0024(8) 0.0029(7) -0.0029(7)
C12 0.0242(9) 0.0143(10) 0.0140(8) -0.0001(7) 0.0027(7) -0.0032(8)
C11 0.0250(9) 0.0144(10) 0.0147(8) 0.0002(8) -0.0042(8) 0.0033(8)

loop_
_atom_type_symbol
_atom_type_description
_atom_type_scat_dispersion_real
_atom_type_scat_dispersion_imag
_atom_type_scat_source
C C 0.0033 0.0016 'International Tables Vol C Tables 4.2.6.8 and 6.1.1.4'
H H 0.0000 0.0000 'International Tables Vol C Tables 4.2.6.8 and 6.1.1.4'
N N 0.0061 0.0033 'International Tables Vol C Tables 4.2.6.8 and 6.1.1.4'
O O 0.0106 0.0060 'International Tables Vol C Tables 4.2.6.8 and 6.1.1.4'

loop_
_geom_angle_atom_site_label_1
_geom_angle_atom_site_label_2
_geom_angle_atom_site_label_3
_geom_angle
_geom_angle_site_symmetry_1
_geom_angle_site_symmetry_3
_geom_angle_publ_flag
C8 O2 H2 109.5 . . ?
C6 N1 H1 124.3 . . ?
C7 N1 H1 124.3 . . ?
C7 N1 C6 111.39(13) . . ?
O2 C8 C9 108.83(12) . . ?
O2 C8 C1 115.71(13) . . ?
O2 C8 C7 111.65(13) . . ?
C9 C8 C7 106.09(13) . . ?
C1 C8 C9 112.52(13) . . ?
C1 C8 C7 101.49(13) . . ?
C14 C9 C8 119.97(14) . . ?
C10 C9 C8 120.65(14) . . ?
C10 C9 C14 119.20(15) . . ?
C6 C1 C8 108.64(14) . . ?
C2 C1 C8 130.96(15) . . ?
C2 C1 C6 120.37(15) . . ?
C1 C6 N1 109.68(14) . . ?
C5 C6 N1 128.14(14) . . ?
C5 C6 C1 122.17(16) . . ?
O1 C7 N1 126.20(15) . . ?
O1 C7 C8 126.01(14) . . ?
N1 C7 C8 107.78(14) . . ?
C9 C14 H14 119.8 . . ?
C13 C14 C9 120.36(15) . . ?
C13 C14 H14 119.8 . . ?
C9 C10 H10 120.0 . . ?
C9 C10 C11 119.97(15) . . ?
C11 C10 H10 120.0 . . ?
C6 C5 H5 121.6 . . ?
C6 C5 C4 116.70(15) . . ?
C4 C5 H5 121.6 . . ?
C4 C3 H3 119.7 . . ?
C4 C3 C2 120.52(17) . . ?
C2 C3 H3 119.7 . . ?
C14 C13 H13 119.8 . . ?
C12 C13 C14 120.39(15) . . ?
C12 C13 H13 119.8 . . ?
C5 C4 H4 119.1 . . ?
C3 C4 C5 121.79(16) . . ?
C3 C4 H4 119.1 . . ?
C1 C2 C3 118.43(15) . . ?
C1 C2 H2A 120.8 . . ?
C3 C2 H2A 120.8 . . ?
C13 C12 H12 120.2 . . ?
C13 C12 C11 119.55(15) . . ?
C11 C12 H12 120.2 . . ?
C10 C11 H11 119.7 . . ?
C12 C11 C10 120.53(16) . . ?
C12 C11 H11 119.7 . . ?

loop_
_geom_bond_atom_site_label_1
_geom_bond_atom_site_label_2
_geom_bond_distance
_geom_bond_site_symmetry_2
_geom_bond_publ_flag
O1 C7 1.236(2) . ?
O2 H2 0.8200 . ?
O2 C8 1.4167(19) . ?
N1 H1 0.8600 . ?
N1 C6 1.415(2) . ?
N1 C7 1.356(2) . ?
C8 C9 1.529(2) . ?
C8 C1 1.514(2) . ?
C8 C7 1.561(2) . ?
C9 C14 1.395(2) . ?
C9 C10 1.392(2) . ?
C1 C6 1.395(2) . ?
C1 C2 1.381(2) . ?
C6 C5 1.385(2) . ?
C14 H14 0.9300 . ?
C14 C13 1.390(2) . ?
C10 H10 0.9300 . ?
C10 C11 1.393(2) . ?
C5 H5 0.9300 . ?
C5 C4 1.395(2) . ?
C3 H3 0.9300 . ?
C3 C4 1.388(2) . ?
C3 C2 1.393(2) . ?
C13 H13 0.9300 . ?
C13 C12 1.381(2) . ?
C4 H4 0.9300 . ?
C2 H2A 0.9300 . ?
C12 H12 0.9300 . ?
C12 C11 1.388(2) . ?
C11 H11 0.9300 . ?
